data_4074518
loop_
_publ_author_name
'Werner, Michael'
'Lis, Tadeusz'
'Bruhn, Clemens'
'Lindner, Ronald'
'Steinborn, Dirk'

_publ_section_title
;
 Synthesis and Reactivity of Bis(alkoxyalkylidene)platinum(II)
 Complexes&#x00A7;
;
_journal_issue 25
_journal_name_full Organometallics
_journal_page_first 5946
_journal_paper_doi 10.1021/om060725x
_journal_volume 25
_journal_year 2006
_chemical_formula_moiety 'C6 H12 Cl2 O2 Pt'
_chemical_formula_sum 'C6 H12 Cl2 O2 Pt'
_chemical_formula_weight 382.15
_chemical_name_systematic
; 
 ? 
;
_space_group_IT_number 14
_symmetry_cell_setting monoclinic
_symmetry_space_group_name_Hall '-P 2ybc'
_symmetry_space_group_name_H-M 'P 1 21/c 1'
_atom_sites_solution_hydrogens geom
_atom_sites_solution_primary direct
_atom_sites_solution_secondary difmap
_audit_creation_method SHELXL-97
_cell_angle_alpha 90.00
_cell_angle_beta 92.27(3)
_cell_angle_gamma 90.00
_cell_formula_units_Z 8
_cell_length_a 11.448(3)
_cell_length_b 12.132(3)
_cell_length_c 14.356(3)
_cell_measurement_reflns_used 27160
_cell_measurement_temperature 100(2)
_cell_measurement_theta_max 30.00
_cell_measurement_theta_min 3.29
_cell_volume 1992.3(8)
_computing_cell_refinement 'CrysAlis RED'
_computing_data_collection 'CrysAlis CCD'
_computing_data_reduction 'CrysAlis RED'
_computing_structure_refinement 'SHELXL-97 (Sheldrick, 1997)'
_computing_structure_solution 'SHELXS-97 (Sheldrick, 1990)'
_diffrn_ambient_temperature 100(2)
_diffrn_measured_fraction_theta_full 0.999
_diffrn_measured_fraction_theta_max 0.999
_diffrn_measurement_device_type 'KUMA KM4 CCD'
_diffrn_measurement_method \w
_diffrn_radiation_monochromator graphite
_diffrn_radiation_source 'fine-focus sealed tube'
_diffrn_radiation_type MoK\a
_diffrn_radiation_wavelength 0.71073
_diffrn_reflns_av_R_equivalents 0.1023
_diffrn_reflns_av_sigmaI/netI 0.0540
_diffrn_reflns_limit_h_max 16
_diffrn_reflns_limit_h_min -12
_diffrn_reflns_limit_k_max 16
_diffrn_reflns_limit_k_min -17
_diffrn_reflns_limit_l_max 20
_diffrn_reflns_limit_l_min -20
_diffrn_reflns_number 24842
_diffrn_reflns_theta_full 30.00
_diffrn_reflns_theta_max 30.00
_diffrn_reflns_theta_min 3.29
_exptl_absorpt_coefficient_mu 14.575
_exptl_absorpt_correction_T_max 0.1398
_exptl_absorpt_correction_T_min 0.0263
_exptl_absorpt_correction_type 'numeric analytical'
_exptl_absorpt_process_details 'CrysAlis RED'
_exptl_crystal_colour white
_exptl_crystal_density_diffrn 2.548
_exptl_crystal_density_method 'not measured'
_exptl_crystal_description block
_exptl_crystal_F_000 1408
_exptl_crystal_size_max 0.36
_exptl_crystal_size_mid 0.27
_exptl_crystal_size_min 0.2
_refine_diff_density_max 4.388
_refine_diff_density_min -4.599
_refine_diff_density_rms 0.382
_refine_ls_extinction_method none
_refine_ls_goodness_of_fit_ref 1.075
_refine_ls_hydrogen_treatment constr
_refine_ls_matrix_type full
_refine_ls_number_parameters 199
_refine_ls_number_reflns 5818
_refine_ls_number_restraints 0
_refine_ls_restrained_S_all 1.075
_refine_ls_R_factor_all 0.0575
_refine_ls_R_factor_gt 0.0494
_refine_ls_shift/su_max 0.002
_refine_ls_shift/su_mean 0.000
_refine_ls_structure_factor_coef Fsqd
_refine_ls_weighting_details 'calc w=1/[\s^2^(Fo^2^)+(0.0729P)^2^+15.7000P] where P=(Fo^2^+2Fc^2^)/3'
_refine_ls_weighting_scheme calc
_refine_ls_wR_factor_gt 0.1324
_refine_ls_wR_factor_ref 0.1381
_reflns_number_gt 5008
_reflns_number_total 5818
_reflns_threshold_expression >2sigma(I)
_cod_data_source_file om060725xrom20060724_025013.cif
_cod_data_source_block ch10abs
_cod_original_sg_symbol_H-M 'P 21/c'
_cod_database_code 4074518

loop_
_symmetry_equiv_pos_as_xyz
'x, y, z'
'-x, y+1/2, -z+1/2'
'-x, -y, -z'
'x, -y-1/2, z-1/2'

loop_
_atom_site_label
_atom_site_type_symbol
_atom_site_fract_x
_atom_site_fract_y
_atom_site_fract_z
_atom_site_U_iso_or_equiv
_atom_site_adp_type
_atom_site_occupancy
_atom_site_symmetry_multiplicity
_atom_site_calc_flag
_atom_site_refinement_flags
Pt1 Pt 0.29746(2) 0.506112(18) 0.615193(18) 0.01287(9) Uani 1 1 d .
Pt2 Pt 0.79261(2) 0.498588(17) 0.893281(18) 0.01277(9) Uani 1 1 d .
Cl1 Cl 0.45644(15) 0.41256(14) 0.69133(13) 0.0213(3) Uani 1 1 d .
Cl2 Cl 0.22286(14) 0.33842(13) 0.55109(12) 0.0178(3) Uani 1 1 d .
Cl3 Cl 0.75071(15) 0.33913(13) 0.98222(12) 0.0195(3) Uani 1 1 d .
Cl4 Cl 0.93645(13) 0.39964(13) 0.81264(12) 0.0170(3) Uani 1 1 d .
C1 C 0.3604(6) 0.6409(6) 0.6684(5) 0.0170(12) Uani 1 1 d .
O1 O 0.4523(4) 0.6918(4) 0.6436(4) 0.0202(10) Uani 1 1 d .
C11 C 0.5077(6) 0.6566(6) 0.5592(5) 0.0222(14) Uani 1 1 d .
H11A H 0.5760 0.7032 0.5488 0.033 Uiso 1 1 calc R
H11B H 0.4519 0.6634 0.5059 0.033 Uiso 1 1 calc R
H11C H 0.5326 0.5797 0.5658 0.033 Uiso 1 1 calc R
C12 C 0.3106(6) 0.6964(6) 0.7526(5) 0.0202(13) Uani 1 1 d .
H12A H 0.2407 0.6566 0.7710 0.030 Uiso 1 1 calc R
H12B H 0.2897 0.7727 0.7370 0.030 Uiso 1 1 calc R
H12C H 0.3691 0.6958 0.8043 0.030 Uiso 1 1 calc R
C2 C 0.1557(6) 0.5746(6) 0.5611(5) 0.0223(14) Uani 1 1 d .
O2 O 0.1363(5) 0.5943(4) 0.4744(4) 0.0250(11) Uani 1 1 d .
C21 C 0.2291(6) 0.5810(6) 0.4103(5) 0.0205(13) Uani 1 1 d .
H21A H 0.2014 0.6041 0.3478 0.031 Uiso 1 1 calc R
H21B H 0.2528 0.5034 0.4088 0.031 Uiso 1 1 calc R
H21C H 0.2960 0.6265 0.4307 0.031 Uiso 1 1 calc R
C22 C 0.0528(6) 0.6013(6) 0.6167(5) 0.0214(14) Uani 1 1 d .
H22A H 0.0695 0.5814 0.6821 0.032 Uiso 1 1 calc R
H22B H -0.0152 0.5596 0.5926 0.032 Uiso 1 1 calc R
H22C H 0.0363 0.6804 0.6122 0.032 Uiso 1 1 calc R
C3 C 0.8178(6) 0.6222(6) 0.8103(5) 0.0194(13) Uani 1 1 d .
O3 O 0.9089(5) 0.6797(4) 0.8051(4) 0.0251(11) Uani 1 1 d .
C31 C 1.0043(6) 0.6719(7) 0.8763(6) 0.0253(15) Uani 1 1 d .
H31A H 1.0663 0.7241 0.8616 0.038 Uiso 1 1 calc R
H31B H 1.0359 0.5968 0.8773 0.038 Uiso 1 1 calc R
H31C H 0.9744 0.6896 0.9376 0.038 Uiso 1 1 calc R
C32 C 0.7297(7) 0.6542(6) 0.7355(5) 0.0215(14) Uani 1 1 d .
H32A H 0.6604 0.6074 0.7393 0.032 Uiso 1 1 calc R
H32B H 0.7636 0.6448 0.6744 0.032 Uiso 1 1 calc R
H32C H 0.7074 0.7315 0.7437 0.032 Uiso 1 1 calc R
C4 C 0.6680(6) 0.5737(6) 0.9589(5) 0.0209(14) Uani 1 1 d .
O4 O 0.6729(5) 0.6015(5) 1.0430(4) 0.0248(11) Uani 1 1 d .
C41 C 0.7801(7) 0.5918(6) 1.0982(5) 0.0226(14) Uani 1 1 d .
H41A H 0.7682 0.6192 1.1613 0.034 Uiso 1 1 calc R
H41B H 0.8414 0.6352 1.0695 0.034 Uiso 1 1 calc R
H41C H 0.8039 0.5142 1.1012 0.034 Uiso 1 1 calc R
C42 C 0.5510(6) 0.5961(7) 0.9105(6) 0.0265(16) Uani 1 1 d .
H42A H 0.5522 0.5704 0.8458 0.040 Uiso 1 1 calc R
H42B H 0.5352 0.6755 0.9113 0.040 Uiso 1 1 calc R
H42C H 0.4897 0.5570 0.9429 0.040 Uiso 1 1 calc R

loop_
_atom_site_aniso_label
_atom_site_aniso_U_11
_atom_site_aniso_U_22
_atom_site_aniso_U_33
_atom_site_aniso_U_23
_atom_site_aniso_U_13
_atom_site_aniso_U_12
Pt1 0.01236(14) 0.00996(14) 0.01608(15) 0.00076(8) -0.00211(10) -0.00019(7)
Pt2 0.01341(14) 0.00968(14) 0.01535(15) -0.00018(7) 0.00229(10) 0.00087(7)
Cl1 0.0200(7) 0.0175(7) 0.0258(8) 0.0016(6) -0.0066(6) 0.0048(6)
Cl2 0.0188(7) 0.0119(7) 0.0228(7) -0.0015(5) -0.0002(6) -0.0031(5)
Cl3 0.0235(8) 0.0120(7) 0.0232(8) 0.0023(6) 0.0036(6) -0.0009(6)
Cl4 0.0132(6) 0.0160(7) 0.0219(7) -0.0018(6) 0.0024(5) 0.0029(5)
C1 0.012(3) 0.018(3) 0.022(3) 0.005(2) 0.003(2) 0.000(2)
O1 0.017(2) 0.019(2) 0.025(3) -0.0016(19) 0.0009(19) -0.0004(19)
C11 0.019(3) 0.026(4) 0.022(3) 0.003(3) 0.006(3) -0.006(3)
C12 0.014(3) 0.022(3) 0.024(3) -0.011(3) -0.001(2) 0.000(2)
C2 0.022(3) 0.018(3) 0.027(4) -0.003(3) -0.006(3) -0.004(3)
O2 0.025(3) 0.019(3) 0.031(3) -0.002(2) -0.003(2) 0.001(2)
C21 0.026(3) 0.023(3) 0.012(3) 0.001(2) -0.001(3) 0.001(3)
C22 0.018(3) 0.021(3) 0.025(4) -0.002(3) -0.004(3) -0.002(3)
C3 0.019(3) 0.014(3) 0.025(3) -0.001(2) 0.009(3) 0.007(2)
O3 0.023(3) 0.016(2) 0.037(3) -0.001(2) 0.009(2) -0.001(2)
C31 0.015(3) 0.027(4) 0.035(4) -0.004(3) 0.004(3) -0.003(3)
C32 0.029(4) 0.018(3) 0.017(3) 0.002(2) 0.002(3) 0.005(3)
C4 0.020(3) 0.013(3) 0.030(4) 0.002(3) 0.008(3) 0.000(2)
O4 0.024(3) 0.026(3) 0.025(3) 0.002(2) 0.005(2) 0.005(2)
C41 0.035(4) 0.016(3) 0.017(3) 0.002(2) 0.000(3) 0.002(3)
C42 0.016(3) 0.030(4) 0.033(4) -0.003(3) 0.003(3) 0.005(3)

loop_
_atom_type_symbol
_atom_type_description
_atom_type_scat_dispersion_real
_atom_type_scat_dispersion_imag
_atom_type_scat_source
C C 0.0033 0.0016 'International Tables Vol C Tables 4.2.6.8 and 6.1.1.4'
H H 0.0000 0.0000 'International Tables Vol C Tables 4.2.6.8 and 6.1.1.4'
O O 0.0106 0.0060 'International Tables Vol C Tables 4.2.6.8 and 6.1.1.4'
Cl Cl 0.1484 0.1585 'International Tables Vol C Tables 4.2.6.8 and 6.1.1.4'
Pt Pt -1.7033 8.3905 'International Tables Vol C Tables 4.2.6.8 and 6.1.1.4'

loop_
_geom_angle_atom_site_label_1
_geom_angle_atom_site_label_2
_geom_angle_atom_site_label_3
_geom_angle
C1 Pt1 C2 95.1(3)
C1 Pt1 Cl1 87.4(2)
C2 Pt1 Cl1 173.9(2)
C1 Pt1 Cl2 178.9(2)
C2 Pt1 Cl2 86.0(2)
Cl1 Pt1 Cl2 91.50(6)
C3 Pt2 C4 93.7(3)
C3 Pt2 Cl4 88.20(19)
C4 Pt2 Cl4 176.9(2)
C3 Pt2 Cl3 174.3(2)
C4 Pt2 Cl3 87.4(2)
Cl4 Pt2 Cl3 90.52(6)
O1 C1 C12 110.2(6)
O1 C1 Pt1 126.6(5)
C12 C1 Pt1 123.0(5)
C1 O1 C11 118.6(6)
O1 C11 H11A 109.5
O1 C11 H11B 109.5
H11A C11 H11B 109.5
O1 C11 H11C 109.5
H11A C11 H11C 109.5
H11B C11 H11C 109.5
C1 C12 H12A 109.5
C1 C12 H12B 109.5
H12A C12 H12B 109.5
C1 C12 H12C 109.5
H12A C12 H12C 109.5
H12B C12 H12C 109.5
O2 C2 C22 111.8(6)
O2 C2 Pt1 125.1(6)
C22 C2 Pt1 122.9(6)
C2 O2 C21 119.8(6)
O2 C21 H21A 109.5
O2 C21 H21B 109.5
H21A C21 H21B 109.5
O2 C21 H21C 109.5
H21A C21 H21C 109.5
H21B C21 H21C 109.5
C2 C22 H22A 109.5
C2 C22 H22B 109.5
H22A C22 H22B 109.5
C2 C22 H22C 109.5
H22A C22 H22C 109.5
H22B C22 H22C 109.5
O3 C3 C32 110.5(6)
O3 C3 Pt2 127.4(6)
C32 C3 Pt2 121.9(5)
C3 O3 C31 121.2(6)
O3 C31 H31A 109.5
O3 C31 H31B 109.5
H31A C31 H31B 109.5
O3 C31 H31C 109.5
H31A C31 H31C 109.5
H31B C31 H31C 109.5
C3 C32 H32A 109.5
C3 C32 H32B 109.5
H32A C32 H32B 109.5
C3 C32 H32C 109.5
H32A C32 H32C 109.5
H32B C32 H32C 109.5
O4 C4 C42 113.6(6)
O4 C4 Pt2 125.5(6)
C42 C4 Pt2 120.7(6)
C4 O4 C41 120.9(6)
O4 C41 H41A 109.5
O4 C41 H41B 109.5
H41A C41 H41B 109.5
O4 C41 H41C 109.5
H41A C41 H41C 109.5
H41B C41 H41C 109.5
C4 C42 H42A 109.5
C4 C42 H42B 109.5
H42A C42 H42B 109.5
C4 C42 H42C 109.5
H42A C42 H42C 109.5
H42B C42 H42C 109.5

loop_
_geom_bond_atom_site_label_1
_geom_bond_atom_site_label_2
_geom_bond_distance
Pt1 C1 1.932(7)
Pt1 C2 1.957(7)
Pt1 Cl1 2.3744(17)
Pt1 Cl2 2.3776(16)
Pt2 C3 1.944(7)
Pt2 C4 1.964(7)
Pt2 Cl4 2.3757(16)
Pt2 Cl3 2.3772(17)
C1 O1 1.282(8)
C1 C12 1.515(10)
O1 C11 1.455(9)
C11 H11A 0.9800
C11 H11B 0.9800
C11 H11C 0.9800
C12 H12A 0.9800
C12 H12B 0.9800
C12 H12C 0.9800
C2 O2 1.278(10)
C2 C22 1.484(11)
O2 C21 1.442(9)
C21 H21A 0.9800
C21 H21B 0.9800
C21 H21C 0.9800
C22 H22A 0.9800
C22 H22B 0.9800
C22 H22C 0.9800
C3 O3 1.259(9)
C3 C32 1.496(10)
O3 C31 1.469(10)
C31 H31A 0.9800
C31 H31B 0.9800
C31 H31C 0.9800
C32 H32A 0.9800
C32 H32B 0.9800
C32 H32C 0.9800
C4 O4 1.254(10)
C4 C42 1.509(11)
O4 C41 1.439(9)
C41 H41A 0.9800
C41 H41B 0.9800
C41 H41C 0.9800
C42 H42A 0.9800
C42 H42B 0.9800
C42 H42C 0.9800
